data_7202553
loop_
_publ_author_name
'Christer B. Aaker\"oy'
'Izhar Hussain'
'Safiyyah Forbes'
'John Desper'

_publ_section_title
;
 Exploring the hydrogen-bond preference of N?H moieties in co-crystals
 assembled via O?H(acid)?N(py) intermolecular interactions
;
_journal_issue 1
_journal_name_full CrystEngComm
_journal_page_first 46
_journal_paper_doi 10.1039/b614984g
_journal_volume 9
_journal_year 2007
_chemical_formula_moiety
;
(C7 H8 N2 O)2 (C4 H4 O4)
;
_chemical_formula_sum 'C18 H20 N4 O6'
_chemical_formula_weight 388.38
_chemical_name_common 'bis(N-(3-pyridyl)acetamide) fumaric acid'
_chemical_name_systematic
;
bis[N-(3-pyridyl)acetamide] fumaric acid
;
_space_group_IT_number 29
_symmetry_cell_setting orthorhombic
_symmetry_space_group_name_Hall 'P 2c -2ac'
_symmetry_space_group_name_H-M 'P c a 21'
_atom_sites_solution_hydrogens geom
_atom_sites_solution_primary direct
_atom_sites_solution_secondary difmap
_audit_creation_method SHELXL-97
_cell_angle_alpha 90.00
_cell_angle_beta 90.00
_cell_angle_gamma 90.00
_cell_formula_units_Z 4
_cell_length_a 17.930(4)
_cell_length_b 3.9380(10)
_cell_length_c 25.723(6)
_cell_measurement_reflns_used 2163
_cell_measurement_temperature 100(2)
_cell_measurement_theta_max 26.25
_cell_measurement_theta_min 2.40
_cell_volume 1816.3(7)
_computing_cell_refinement 'Bruker XSCANS'
_computing_data_collection 'Bruker XSCANS'
_computing_data_reduction 'Bruker SHELXTL'
_computing_molecular_graphics 'Bruker SHELXTL'
_computing_publication_material 'Bruker SHELXTL'
_computing_structure_refinement 'SHELXL-97 (Sheldrick, 1997)'
_computing_structure_solution 'SHELXS-97 (Sheldrick, 1990)'
_diffrn_ambient_temperature 100(2)
_diffrn_measured_fraction_theta_full 0.946
_diffrn_measured_fraction_theta_max 0.946
_diffrn_measurement_device_type 'CCD area detector'
_diffrn_measurement_method 'phi and omega scans'
_diffrn_radiation_monochromator graphite
_diffrn_radiation_source 'fine-focus sealed tube'
_diffrn_radiation_type MoK\a
_diffrn_radiation_wavelength 0.71073
_diffrn_reflns_av_R_equivalents 0.0776
_diffrn_reflns_av_sigmaI/netI 0.0627
_diffrn_reflns_limit_h_max 23
_diffrn_reflns_limit_h_min -23
_diffrn_reflns_limit_k_max 5
_diffrn_reflns_limit_k_min -5
_diffrn_reflns_limit_l_max 27
_diffrn_reflns_limit_l_min -34
_diffrn_reflns_number 11419
_diffrn_reflns_theta_full 28.22
_diffrn_reflns_theta_max 28.22
_diffrn_reflns_theta_min 1.58
_exptl_absorpt_coefficient_mu 0.109
_exptl_absorpt_correction_type none
_exptl_crystal_colour colorless
_exptl_crystal_density_diffrn 1.420
_exptl_crystal_density_method 'not measured'
_exptl_crystal_description plate
_exptl_crystal_F_000 816
_exptl_crystal_size_max 0.38
_exptl_crystal_size_mid 0.10
_exptl_crystal_size_min 0.01
_refine_diff_density_max 0.922
_refine_diff_density_min -0.487
_refine_diff_density_rms 0.143
_refine_ls_extinction_method none
_refine_ls_goodness_of_fit_ref 1.110
_refine_ls_hydrogen_treatment constr
_refine_ls_matrix_type full
_refine_ls_number_parameters 255
_refine_ls_number_reflns 2172
_refine_ls_number_restraints 1
_refine_ls_restrained_S_all 1.110
_refine_ls_R_factor_all 0.1140
_refine_ls_R_factor_gt 0.0861
_refine_ls_shift/su_max 0.000
_refine_ls_shift/su_mean 0.000
_refine_ls_structure_factor_coef Fsqd
_refine_ls_weighting_details 'calc w=1/[\s^2^(Fo^2^)+(0.1350P)^2^+1.2000P] where P=(Fo^2^+2Fc^2^)/3'
_refine_ls_weighting_scheme calc
_refine_ls_wR_factor_gt 0.2101
_refine_ls_wR_factor_ref 0.2264
_reflns_number_gt 1612
_reflns_number_total 2172
_reflns_threshold_expression >2sigma(I)
_cod_data_source_file b614984g.txt
_cod_data_source_block 1
_cod_depositor_comments
;
The following automatic conversions were performed:
'_symmetry_cell_setting' value 'Orthorhombic' changed to 'orthorhombic'
according to '/home/saulius/struct/CIF-dictionaries/cif_core.dic'
dictionary named 'cif_core.dic' version 2.4.1 from 2010-06-29.

Automatic conversion script
Id: cif_fix_enum 1527 2010-12-29 10:47:43Z saulius 
;
_cod_original_cell_volume 1816.2(8)
_cod_original_sg_symbol_H-M Pca2(1)
_cod_database_code 7202553

loop_
_symmetry_equiv_pos_as_xyz
'x, y, z'
'-x, -y, z+1/2'
'x+1/2, -y, z'
'-x+1/2, y, z+1/2'

loop_
_atom_site_label
_atom_site_type_symbol
_atom_site_fract_x
_atom_site_fract_y
_atom_site_fract_z
_atom_site_U_iso_or_equiv
_atom_site_adp_type
_atom_site_occupancy
_atom_site_symmetry_multiplicity
_atom_site_calc_flag
_atom_site_refinement_flags
_atom_site_disorder_assembly
_atom_site_disorder_group
N11 N 0.4163(3) 0.0730(14) 0.7999(2) 0.0185(12) Uani 1 1 d . . .
C12 C 0.4311(3) -0.0278(17) 0.8488(3) 0.0215(16) Uani 1 1 d . . .
H12 H 0.4777 0.0285 0.8641 0.026 Uiso 1 1 calc R . .
C13 C 0.3789(3) -0.2143(15) 0.8774(3) 0.0173(12) Uani 1 1 d . . .
N13 N 0.4021(3) -0.3194(13) 0.9271(2) 0.0220(12) Uani 1 1 d . . .
H13 H 0.4488 -0.2776 0.9354 0.026 Uiso 1 1 calc R . .
C14 C 0.3108(3) -0.2932(16) 0.8543(3) 0.0209(13) Uani 1 1 d . . .
H14 H 0.2744 -0.4213 0.8726 0.025 Uiso 1 1 calc R . .
C15 C 0.2972(3) -0.1825(15) 0.8045(3) 0.0212(14) Uani 1 1 d . . .
H15 H 0.2511 -0.2345 0.7881 0.025 Uiso 1 1 calc R . .
C16 C 0.3501(4) 0.0033(16) 0.7784(3) 0.0202(16) Uani 1 1 d . . .
H16 H 0.3395 0.0840 0.7444 0.024 Uiso 1 1 calc R . .
C17 C 0.3590(4) -0.4822(18) 0.9644(3) 0.0224(14) Uani 1 1 d . . .
O17 O 0.2950(3) -0.5495(14) 0.9575(2) 0.0311(13) Uani 1 1 d . . .
C18 C 0.3998(4) -0.5594(17) 1.0147(3) 0.0226(15) Uani 1 1 d . . .
H18A H 0.3976 -0.3607 1.0376 0.034 Uiso 1 1 calc R . .
H18B H 0.4520 -0.6139 1.0071 0.034 Uiso 1 1 calc R . .
H18C H 0.3761 -0.7534 1.0320 0.034 Uiso 1 1 calc R . .
N21 N 0.8258(3) 1.4124(13) 0.6278(2) 0.0188(12) Uani 1 1 d . . .
C22 C 0.8138(3) 1.5037(14) 0.5797(3) 0.0144(14) Uani 1 1 d . . .
H22 H 0.7678 1.4403 0.5642 0.017 Uiso 1 1 calc R . .
C23 C 0.8646(3) 1.6891(17) 0.5497(3) 0.0208(14) Uani 1 1 d . . .
N23 N 0.8441(3) 1.7732(14) 0.4986(2) 0.0207(12) Uani 1 1 d . . .
H23 H 0.7965 1.7533 0.4908 0.025 Uiso 1 1 calc R . .
C24 C 0.9323(3) 1.7817(16) 0.5724(3) 0.0191(13) Uani 1 1 d . . .
H24 H 0.9683 1.9093 0.5536 0.023 Uiso 1 1 calc R . .
C25 C 0.9450(3) 1.6808(16) 0.6232(3) 0.0217(14) Uani 1 1 d . . .
H25 H 0.9903 1.7405 0.6400 0.026 Uiso 1 1 calc R . .
C26 C 0.8919(4) 1.4936(15) 0.6494(3) 0.0157(14) Uani 1 1 d . . .
H26 H 0.9023 1.4197 0.6838 0.019 Uiso 1 1 calc R . .
C27 C 0.8902(3) 1.8832(17) 0.4592(3) 0.0258(15) Uani 1 1 d . . .
O27 O 0.9582(2) 1.9309(13) 0.4661(2) 0.0282(12) Uani 1 1 d . . .
C28 C 0.8533(4) 1.9366(19) 0.4098(3) 0.0290(18) Uani 1 1 d . . .
H28A H 0.8668 2.1606 0.3961 0.044 Uiso 1 1 calc R . .
H28B H 0.7991 1.9248 0.4146 0.044 Uiso 1 1 calc R . .
H28C H 0.8690 1.7606 0.3852 0.044 Uiso 1 1 calc R . .
C31 C 0.6713(4) 0.9944(14) 0.6581(3) 0.0180(15) Uani 1 1 d . . .
O31 O 0.7328(2) 1.0531(12) 0.6823(2) 0.0233(12) Uani 1 1 d . . .
H31 H 0.7618 1.1616 0.6627 0.035 Uiso 1 1 calc R . .
O32 O 0.6556(3) 1.0876(13) 0.6140(2) 0.0280(12) Uani 1 1 d . . .
C32 C 0.6140(3) 0.7972(16) 0.6888(3) 0.0196(13) Uani 1 1 d . . .
H32 H 0.5676 0.7441 0.6729 0.024 Uiso 1 1 calc R . .
C33 C 0.6259(3) 0.6953(15) 0.7373(3) 0.0192(13) Uani 1 1 d . . .
H33 H 0.6720 0.7556 0.7530 0.023 Uiso 1 1 calc R . .
C34 C 0.5734(4) 0.4977(17) 0.7683(3) 0.0184(15) Uani 1 1 d . . .
O33 O 0.5857(3) 0.4073(14) 0.8122(2) 0.0289(12) Uani 1 1 d . . .
O34 O 0.5091(3) 0.4368(12) 0.7440(2) 0.0214(11) Uani 1 1 d . . .
H34 H 0.4812 0.3222 0.7635 0.032 Uiso 1 1 calc R . .

loop_
_atom_site_aniso_label
_atom_site_aniso_U_11
_atom_site_aniso_U_22
_atom_site_aniso_U_33
_atom_site_aniso_U_23
_atom_site_aniso_U_13
_atom_site_aniso_U_12
N11 0.014(2) 0.019(3) 0.022(3) 0.000(2) 0.001(2) -0.005(2)
C12 0.011(3) 0.031(4) 0.022(5) -0.002(3) 0.001(3) -0.002(2)
C13 0.013(3) 0.017(3) 0.022(3) -0.004(2) -0.001(2) 0.000(2)
N13 0.015(2) 0.028(3) 0.022(3) 0.007(2) -0.003(2) -0.012(2)
C14 0.017(3) 0.021(3) 0.025(4) 0.000(3) -0.001(3) 0.000(2)
C15 0.019(3) 0.016(3) 0.029(4) -0.006(3) -0.002(3) -0.003(2)
C16 0.021(3) 0.017(3) 0.023(5) -0.003(2) -0.009(3) 0.005(2)
C17 0.021(3) 0.034(4) 0.012(3) -0.003(3) 0.002(3) -0.004(2)
O17 0.025(3) 0.053(3) 0.016(3) -0.001(3) 0.004(2) -0.016(2)
C18 0.024(3) 0.022(3) 0.022(4) 0.007(3) -0.006(3) -0.009(3)
N21 0.019(3) 0.016(2) 0.021(3) -0.006(2) 0.001(2) 0.0001(19)
C22 0.017(3) 0.009(3) 0.018(4) -0.002(2) 0.000(3) -0.004(2)
C23 0.013(3) 0.020(3) 0.029(4) -0.004(3) 0.005(3) 0.007(2)
N23 0.009(2) 0.028(3) 0.025(3) 0.004(2) -0.004(2) -0.002(2)
C24 0.014(3) 0.018(3) 0.026(4) -0.002(3) 0.001(2) -0.003(2)
C25 0.017(3) 0.018(3) 0.030(4) -0.002(3) -0.006(3) 0.000(2)
C26 0.025(3) 0.013(3) 0.010(4) -0.002(2) 0.004(3) -0.001(2)
C27 0.013(3) 0.027(3) 0.038(4) 0.003(3) 0.003(3) -0.005(2)
O27 0.010(2) 0.044(3) 0.030(3) 0.005(3) 0.004(2) -0.0050(18)
C28 0.026(3) 0.027(4) 0.034(5) 0.007(3) 0.005(3) -0.013(3)
C31 0.022(3) 0.008(3) 0.024(5) -0.003(2) -0.010(3) 0.003(2)
O31 0.022(2) 0.027(2) 0.020(3) 0.005(2) -0.001(2) -0.0090(19)
O32 0.028(2) 0.029(3) 0.027(3) 0.006(2) -0.006(2) -0.0107(19)
C32 0.017(3) 0.020(3) 0.022(4) -0.002(3) 0.001(2) -0.001(2)
C33 0.012(2) 0.017(3) 0.028(4) 0.002(3) -0.003(2) 0.000(2)
C34 0.022(3) 0.025(3) 0.009(4) -0.003(2) 0.006(3) 0.004(2)
O33 0.029(2) 0.040(3) 0.018(3) 0.002(2) -0.004(2) -0.005(2)
O34 0.0136(19) 0.033(3) 0.017(3) 0.003(2) 0.0008(18) 0.0003(18)

loop_
_atom_type_symbol
_atom_type_description
_atom_type_scat_dispersion_real
_atom_type_scat_dispersion_imag
_atom_type_scat_source
C C 0.0033 0.0016 'International Tables Vol C Tables 4.2.6.8 and 6.1.1.4'
H H 0.0000 0.0000 'International Tables Vol C Tables 4.2.6.8 and 6.1.1.4'
N N 0.0061 0.0033 'International Tables Vol C Tables 4.2.6.8 and 6.1.1.4'
O O 0.0106 0.0060 'International Tables Vol C Tables 4.2.6.8 and 6.1.1.4'

loop_
_geom_angle_atom_site_label_1
_geom_angle_atom_site_label_2
_geom_angle_atom_site_label_3
_geom_angle
_geom_angle_site_symmetry_1
_geom_angle_site_symmetry_3
_geom_angle_publ_flag
C16 N11 C12 120.0(6) . . ?
N11 C12 C13 121.0(6) . . ?
N11 C12 H12 119.5 . . ?
C13 C12 H12 119.5 . . ?
C14 C13 C12 118.6(6) . . ?
C14 C13 N13 125.6(6) . . ?
C12 C13 N13 115.7(5) . . ?
C17 N13 C13 126.8(5) . . ?
C17 N13 H13 116.6 . . ?
C13 N13 H13 116.6 . . ?
C15 C14 C13 118.9(6) . . ?
C15 C14 H14 120.6 . . ?
C13 C14 H14 120.6 . . ?
C16 C15 C14 120.1(6) . . ?
C16 C15 H15 120.0 . . ?
C14 C15 H15 120.0 . . ?
N11 C16 C15 121.4(7) . . ?
N11 C16 H16 119.3 . . ?
C15 C16 H16 119.3 . . ?
O17 C17 N13 122.4(7) . . ?
O17 C17 C18 123.1(7) . . ?
N13 C17 C18 114.5(6) . . ?
C17 C18 H18A 109.5 . . ?
C17 C18 H18B 109.5 . . ?
H18A C18 H18B 109.5 . . ?
C17 C18 H18C 109.5 . . ?
H18A C18 H18C 109.5 . . ?
H18B C18 H18C 109.5 . . ?
C22 N21 C26 118.1(6) . . ?
N21 C22 C23 124.0(6) . . ?
N21 C22 H22 118.0 . . ?
C23 C22 H22 118.0 . . ?
C24 C23 C22 118.2(6) . . ?
C24 C23 N23 123.8(6) . . ?
C22 C23 N23 118.0(6) . . ?
C27 N23 C23 127.3(5) . . ?
C27 N23 H23 116.4 . . ?
C23 N23 H23 116.4 . . ?
C25 C24 C23 117.5(6) . . ?
C25 C24 H24 121.2 . . ?
C23 C24 H24 121.2 . . ?
C26 C25 C24 120.1(6) . . ?
C26 C25 H25 120.0 . . ?
C24 C25 H25 120.0 . . ?
N21 C26 C25 122.1(7) . . ?
N21 C26 H26 119.0 . . ?
C25 C26 H26 119.0 . . ?
O27 C27 N23 122.1(7) . . ?
O27 C27 C28 123.3(7) . . ?
N23 C27 C28 114.6(6) . . ?
C27 C28 H28A 109.5 . . ?
C27 C28 H28B 109.5 . . ?
H28A C28 H28B 109.5 . . ?
C27 C28 H28C 109.5 . . ?
H28A C28 H28C 109.5 . . ?
H28B C28 H28C 109.5 . . ?
O32 C31 O31 126.2(7) . . ?
O32 C31 C32 118.9(6) . . ?
O31 C31 C32 115.0(7) . . ?
C31 O31 H31 109.5 . . ?
C33 C32 C31 122.5(5) . . ?
C33 C32 H32 118.7 . . ?
C31 C32 H32 118.7 . . ?
C32 C33 C34 124.9(5) . . ?
C32 C33 H33 117.6 . . ?
C34 C33 H33 117.6 . . ?
O33 C34 O34 122.9(7) . . ?
O33 C34 C33 123.6(7) . . ?
O34 C34 C33 113.5(7) . . ?
C34 O34 H34 109.5 . . ?

loop_
_geom_bond_atom_site_label_1
_geom_bond_atom_site_label_2
_geom_bond_distance
_geom_bond_site_symmetry_2
_geom_bond_publ_flag
N11 C16 1.336(9) . ?
N11 C12 1.346(10) . ?
C12 C13 1.399(9) . ?
C12 H12 0.9500 . ?
C13 C14 1.393(8) . ?
C13 N13 1.407(8) . ?
N13 C17 1.389(9) . ?
N13 H13 0.8800 . ?
C14 C15 1.375(10) . ?
C14 H14 0.9500 . ?
C15 C16 1.374(10) . ?
C15 H15 0.9500 . ?
C16 H16 0.9500 . ?
C17 O17 1.192(8) . ?
C17 C18 1.517(10) . ?
C18 H18A 0.9800 . ?
C18 H18B 0.9800 . ?
C18 H18C 0.9800 . ?
N21 C22 1.305(10) . ?
N21 C26 1.349(9) . ?
C22 C23 1.398(9) . ?
C22 H22 0.9500 . ?
C23 C24 1.395(9) . ?
C23 N23 1.407(9) . ?
N23 C27 1.376(9) . ?
N23 H23 0.8800 . ?
C24 C25 1.386(10) . ?
C24 H24 0.9500 . ?
C25 C26 1.380(9) . ?
C25 H25 0.9500 . ?
C26 H26 0.9500 . ?
C27 O27 1.247(7) . ?
C27 C28 1.449(11) . ?
C28 H28A 0.9800 . ?
C28 H28B 0.9800 . ?
C28 H28C 0.9800 . ?
C31 O32 1.224(10) . ?
C31 O31 1.287(8) . ?
C31 C32 1.511(10) . ?
O31 H31 0.8400 . ?
C32 C33 1.327(8) . ?
C32 H32 0.9500 . ?
C33 C34 1.457(9) . ?
C33 H33 0.9500 . ?
C34 O33 1.205(10) . ?
C34 O34 1.334(9) . ?
O34 H34 0.8400 . ?

loop_
_geom_hbond_atom_site_label_D
_geom_hbond_atom_site_label_H
_geom_hbond_atom_site_label_A
_geom_hbond_distance_DH
_geom_hbond_distance_HA
_geom_hbond_distance_DA
_geom_hbond_angle_DHA
_geom_hbond_site_symmetry_A
O31 H31 N21 0.84 1.76 2.597(7) 173.8 .
O34 H34 N11 0.84 1.79 2.623(7) 174.7 .
N13 H13 O27 0.88 2.02 2.872(7) 163.2 4_635
N23 H23 O17 0.88 2.02 2.847(7) 157.0 2_664

loop_
_geom_torsion_atom_site_label_1
_geom_torsion_atom_site_label_2
_geom_torsion_atom_site_label_3
_geom_torsion_atom_site_label_4
_geom_torsion
_geom_torsion_site_symmetry_1
_geom_torsion_site_symmetry_2
_geom_torsion_site_symmetry_3
_geom_torsion_site_symmetry_4
_geom_torsion_publ_flag
C16 N11 C12 C13 1.8(10) . . . . ?
N11 C12 C13 C14 -0.2(9) . . . . ?
N11 C12 C13 N13 177.0(6) . . . . ?
C14 C13 N13 C17 -8.6(10) . . . . ?
C12 C13 N13 C17 174.4(7) . . . . ?
C12 C13 C14 C15 -0.6(9) . . . . ?
N13 C13 C14 C15 -177.5(6) . . . . ?
C13 C14 C15 C16 -0.2(9) . . . . ?
C12 N11 C16 C15 -2.7(10) . . . . ?
C14 C15 C16 N11 1.8(10) . . . . ?
C13 N13 C17 O17 -0.5(11) . . . . ?
C13 N13 C17 C18 -179.2(6) . . . . ?
C26 N21 C22 C23 -1.9(9) . . . . ?
N21 C22 C23 C24 0.2(9) . . . . ?
N21 C22 C23 N23 -179.4(5) . . . . ?
C24 C23 N23 C27 16.2(10) . . . . ?
C22 C23 N23 C27 -164.2(6) . . . . ?
C22 C23 C24 C25 0.5(9) . . . . ?
N23 C23 C24 C25 -179.9(6) . . . . ?
C23 C24 C25 C26 0.5(9) . . . . ?
C22 N21 C26 C25 2.9(9) . . . . ?
C24 C25 C26 N21 -2.2(9) . . . . ?
C23 N23 C27 O27 -2.2(11) . . . . ?
C23 N23 C27 C28 177.5(6) . . . . ?
O32 C31 C32 C33 -178.1(6) . . . . ?
O31 C31 C32 C33 0.7(9) . . . . ?
C31 C32 C33 C34 -178.4(6) . . . . ?
C32 C33 C34 O33 179.8(6) . . . . ?
C32 C33 C34 O34 -2.7(9) . . . . ?

loop_
_cod_related_entry_id
_cod_related_entry_database
_cod_related_entry_code
1 ChemSpider 21197751
